data_7238514
loop_
_publ_author_name
'Antonova, Elena'
'N\"ather, Christian'
'Bensch, Wolfgang'

_publ_section_title
;
 Assembly of [V15Sb6O42(H2O)]6&#x2212; cluster shells into higher
 dimensional aggregates via weak Sb&#x22EF;N/Sb&#x22EF;O intercluster
 interactions and a new polyoxovanadate with a discrete
 [V16Sb4O42(H2O)]8&#x2212; cluster shell
;
_journal_issue 20
_journal_name_full CrystEngComm
_journal_page_first 6853
_journal_paper_doi 10.1039/c2ce25896j
_journal_volume 14
_journal_year 2012
_chemical_formula_moiety 'O42 Sb6 V15, 3(Co C6 H18 N4 O), 2(O)'
_chemical_formula_sum 'C18 H58 Co3 N12 O47 Sb6 V15'
_chemical_formula_weight 2872.96
_chemical_name_common '(Co(N4C6H18)(H2O))3V15Sb6O42(H2O)H2O '
_space_group_IT_number 146
_space_group_name_Hall 'R 3'
_space_group_name_H-M_alt 'R 3 :H'
_symmetry_cell_setting trigonal
_symmetry_space_group_name_H-M 'R 3 :H'
_atom_sites_solution_hydrogens geom
_atom_sites_solution_primary direct
_atom_sites_solution_secondary difmap
_audit_creation_method SHELXL-97
_cell_angle_alpha 90.00
_cell_angle_beta 90.00
_cell_angle_gamma 120.00
_cell_formula_units_Z 3
_cell_length_a 12.3811(5)
_cell_length_b 12.3811(5)
_cell_length_c 41.398(3)
_cell_measurement_reflns_used 16570
_cell_measurement_temperature 293(2)
_cell_measurement_theta_max 55.9
_cell_measurement_theta_min 5.5
_cell_volume 5495.8(5)
_computing_cell_refinement 'STOE-IPDS Program Package'
_computing_data_collection 'STOE-IPDS Program Package'
_computing_data_reduction 'STOE-IPDS Program Package'
_computing_molecular_graphics 'Bruker SHELXTL'
_computing_publication_material 'Bruker SHELXTL'
_computing_structure_refinement 'SHELXL-97 (Sheldrick, 1997)'
_computing_structure_solution 'SHELXS-97 (Sheldrick, 1990)'
_diffrn_ambient_temperature 293(2)
_diffrn_measured_fraction_theta_full 0.998
_diffrn_measured_fraction_theta_max 0.998
_diffrn_measurement_device_type 'Stoe Imaging Plate Diffraction System'
_diffrn_measurement_method '\f scans'
_diffrn_radiation_monochromator graphite
_diffrn_radiation_source 'fine-focus sealed tube'
_diffrn_radiation_type MoK\a
_diffrn_radiation_wavelength 0.71073
_diffrn_reflns_av_R_equivalents 0.0464
_diffrn_reflns_av_sigmaI/netI 0.0402
_diffrn_reflns_limit_h_max 16
_diffrn_reflns_limit_h_min -16
_diffrn_reflns_limit_k_max 14
_diffrn_reflns_limit_k_min -16
_diffrn_reflns_limit_l_max 54
_diffrn_reflns_limit_l_min -54
_diffrn_reflns_number 16570
_diffrn_reflns_theta_full 27.94
_diffrn_reflns_theta_max 27.94
_diffrn_reflns_theta_min 2.74
_diffrn_standards_decay_% none
_exptl_absorpt_coefficient_mu 4.737
_exptl_absorpt_correction_T_max 0.7001
_exptl_absorpt_correction_T_min 0.3560
_exptl_absorpt_correction_type numerical
_exptl_crystal_colour brown
_exptl_crystal_density_diffrn 2.608
_exptl_crystal_density_method 'not measured'
_exptl_crystal_description 'plate crystal'
_exptl_crystal_F_000 4092
_exptl_crystal_size_max 0.14
_exptl_crystal_size_mid 0.08
_exptl_crystal_size_min 0.04
_refine_diff_density_max 1.511
_refine_diff_density_min -0.837
_refine_diff_density_rms 0.149
_refine_ls_abs_structure_details 'Flack H D (1983), Acta Cryst. A39, 876-881'
_refine_ls_abs_structure_Flack -0.02(2)
_refine_ls_extinction_coef 0.00027(3)
_refine_ls_extinction_expression Fc^*^=kFc[1+0.001xFc^2^\l^3^/sin(2\q)]^-1/4^
_refine_ls_extinction_method SHELXL
_refine_ls_goodness_of_fit_ref 0.996
_refine_ls_hydrogen_treatment none
_refine_ls_matrix_type full
_refine_ls_number_parameters 311
_refine_ls_number_reflns 5856
_refine_ls_number_restraints 1
_refine_ls_restrained_S_all 0.996
_refine_ls_R_factor_all 0.0355
_refine_ls_R_factor_gt 0.0301
_refine_ls_shift/su_max 0.002
_refine_ls_shift/su_mean 0.000
_refine_ls_structure_factor_coef Fsqd
_refine_ls_weighting_details 'calc w=1/[\s^2^(Fo^2^)+(0.0484P)^2^+0.0000P] where P=(Fo^2^+2Fc^2^)/3'
_refine_ls_weighting_scheme calc
_refine_ls_wR_factor_gt 0.0703
_refine_ls_wR_factor_ref 0.0724
_reflns_number_gt 5371
_reflns_number_total 5856
_reflns_threshold_expression >2sigma(I)
_cod_data_source_file c2ce25896j.txt
_cod_data_source_block ea430
_cod_depositor_comments
;
The following automatic conversions were performed:

data item '_exptl_absorpt_correction_type' value 'Numerical' was
changed to 'numerical' in accordance with the
/home/saulius/struct/COD-crude-data/automatic-downloads/DataCite-retrospective/RSC/depositions/lib/dictionaries/cif_core.dic
dictionary named 'cif_core.dic' version 2.4.2 last updated on
2011-04-26.

Automatic conversion script
Id: cif_fix_values 6909 2019-04-08 15:41:33Z antanas 
;
_cod_original_cell_volume 5495.7(5)
_cod_original_sg_symbol_H-M R3
_cod_database_code 7238514

loop_
_symmetry_equiv_pos_as_xyz
'x, y, z'
'-y, x-y, z'
'-x+y, -x, z'
'x+2/3, y+1/3, z+1/3'
'-y+2/3, x-y+1/3, z+1/3'
'-x+y+2/3, -x+1/3, z+1/3'
'x+1/3, y+2/3, z+2/3'
'-y+1/3, x-y+2/3, z+2/3'
'-x+y+1/3, -x+2/3, z+2/3'

loop_
_atom_site_label
_atom_site_type_symbol
_atom_site_fract_x
_atom_site_fract_y
_atom_site_fract_z
_atom_site_U_iso_or_equiv
_atom_site_adp_type
_atom_site_occupancy
_atom_site_symmetry_multiplicity
_atom_site_calc_flag
_atom_site_refinement_flags
Sb1 Sb 0.22247(3) 0.08080(3) 0.675120(8) 0.01609(9) Uani 1 1 d .
Sb2 Sb 0.28281(3) 0.33830(3) 0.624551(8) 0.01526(9) Uani 1 1 d .
V1 V 0.47920(8) 0.17917(8) 0.72380(2) 0.01245(17) Uani 1 1 d .
V2 V 0.44297(8) 0.39647(8) 0.70380(2) 0.01291(17) Uani 1 1 d .
V3 V 0.56157(8) 0.58137(8) 0.64954(2) 0.01254(17) Uani 1 1 d .
V4 V 0.73639(8) 0.62351(8) 0.59568(2) 0.01210(17) Uani 1 1 d .
V5 V 0.86007(7) 0.47457(8) 0.57511(2) 0.01132(16) Uani 1 1 d .
O1 O 0.1773(3) 0.1863(4) 0.64925(11) 0.0212(8) Uani 1 1 d .
O2 O 0.3225(4) 0.0642(4) 0.64076(9) 0.0204(8) Uani 1 1 d .
O3 O 0.3673(4) 0.2161(4) 0.69691(11) 0.0201(8) Uani 1 1 d .
O4 O 0.3747(4) 0.2698(3) 0.60131(10) 0.0174(8) Uani 1 1 d .
O5 O 0.4058(4) 0.4222(4) 0.65841(10) 0.0187(8) Uani 1 1 d .
O6 O 0.4021(4) 0.1123(4) 0.75619(10) 0.0254(9) Uani 1 1 d .
O7 O 0.6418(3) 0.1941(4) 0.72724(9) 0.0154(7) Uani 1 1 d .
O8 O 0.3579(4) 0.4234(4) 0.72850(11) 0.0282(9) Uani 1 1 d .
O9 O 0.5955(3) 0.5485(3) 0.69278(9) 0.0147(7) Uani 1 1 d .
O10 O 0.5226(4) 0.6884(4) 0.64986(11) 0.0250(9) Uani 1 1 d .
O11 O 0.5604(3) 0.5216(3) 0.60616(9) 0.0134(7) Uani 1 1 d .
O12 O 0.7586(4) 0.7380(4) 0.57220(11) 0.0236(9) Uani 1 1 d .
O13 O 0.7058(3) 0.4781(4) 0.57176(9) 0.0153(7) Uani 1 1 d .
O14 O 0.9444(4) 0.5325(4) 0.54331(10) 0.0221(8) Uani 1 1 d .
Co1 Co 0.3333 0.6667 0.75032(3) 0.0209(3) Uani 1 3 d S
O15 O 0.3333 0.6667 0.7002(2) 0.047(2) Uani 1 3 d S
N1 N 0.3333 0.6667 0.8040(2) 0.0255(18) Uani 1 3 d S
C1 C 0.3508(10) 0.7886(8) 0.8145(2) 0.049(2) Uani 1 1 d .
H1A H 0.3184 0.7807 0.8363 0.059 Uiso 1 1 calc R
H1B H 0.4393 0.8491 0.8151 0.059 Uiso 1 1 calc R
C2 C 0.2884(10) 0.8345(8) 0.7933(2) 0.052(2) Uani 1 1 d .
H2A H 0.3188 0.9219 0.7978 0.063 Uiso 1 1 calc R
H2B H 0.1994 0.7889 0.7976 0.063 Uiso 1 1 calc R
N2 N 0.3106(5) 0.8199(5) 0.75838(14) 0.0282(11) Uani 1 1 d .
H2C H 0.3793 0.8894 0.7516 0.034 Uiso 1 1 calc R
H2D H 0.2456 0.8114 0.7466 0.034 Uiso 1 1 calc R
Co2 Co 0.0000 0.0000 0.54510(3) 0.0217(3) Uani 1 3 d S
O16 O 0.0000 0.0000 0.5955(3) 0.049(2) Uani 1 3 d S
N11 N 0.0000 0.0000 0.4911(2) 0.029(2) Uani 1 3 d S
C11 C -0.1222(7) -0.0168(8) 0.48044(16) 0.0349(15) Uani 1 1 d .
H11A H -0.1826 -0.1051 0.4788 0.042 Uiso 1 1 calc R
H11B H -0.1134 0.0205 0.4593 0.042 Uiso 1 1 calc R
C12 C -0.1678(7) 0.0435(7) 0.50431(18) 0.0358(15) Uani 1 1 d .
H12A H -0.1146 0.1334 0.5035 0.043 Uiso 1 1 calc R
H12B H -0.2520 0.0233 0.4988 0.043 Uiso 1 1 calc R
N12 N -0.1659(5) -0.0015(5) 0.53687(13) 0.0268(11) Uani 1 1 d .
H12C H -0.2304 -0.0796 0.5392 0.032 Uiso 1 1 calc R
H12D H -0.1746 0.0475 0.5515 0.032 Uiso 1 1 calc R
Co3 Co 1.0000 1.0000 0.89097(3) 0.0203(3) Uani 1 3 d S
O17 O 1.0000 1.0000 0.9404(2) 0.061(3) Uani 1 3 d S
N21 N 1.0000 1.0000 0.8366(2) 0.0223(17) Uani 1 3 d S
C21 C 0.8781(6) 0.8955(6) 0.82568(17) 0.0325(15) Uani 1 1 d .
H21A H 0.8866 0.8675 0.8044 0.039 Uiso 1 1 calc R
H21B H 0.8172 0.9228 0.8243 0.039 Uiso 1 1 calc R
C22 C 0.8349(7) 0.7885(6) 0.85017(18) 0.0341(15) Uani 1 1 d .
H22A H 0.7516 0.7223 0.8448 0.041 Uiso 1 1 calc R
H22B H 0.8906 0.7546 0.8496 0.041 Uiso 1 1 calc R
N22 N 0.8354(5) 0.8371(5) 0.88274(14) 0.0274(11) Uani 1 1 d .
H22C H 0.8257 0.7800 0.8976 0.033 Uiso 1 1 calc R
H22D H 0.7711 0.8512 0.8846 0.033 Uiso 1 1 calc R
O18 O 0.2515(12) 0.2216(11) 0.7732(3) 0.097(5) Uani 0.70 1 d P
O19 O 0.6667 0.3333 0.6471(7) 0.089(9) Uani 0.50 3 d SP

loop_
_atom_site_aniso_label
_atom_site_aniso_U_11
_atom_site_aniso_U_22
_atom_site_aniso_U_33
_atom_site_aniso_U_23
_atom_site_aniso_U_13
_atom_site_aniso_U_12
Sb1 0.01046(16) 0.01425(16) 0.01928(17) -0.00242(14) 0.00191(13) 0.00298(13)
Sb2 0.01283(16) 0.01742(17) 0.01893(17) -0.00384(14) -0.00204(13) 0.01012(14)
V1 0.0109(4) 0.0111(4) 0.0144(4) 0.0004(3) 0.0014(3) 0.0048(3)
V2 0.0122(4) 0.0119(4) 0.0153(4) -0.0007(3) 0.0017(3) 0.0064(3)
V3 0.0115(4) 0.0110(4) 0.0161(4) -0.0003(3) -0.0006(3) 0.0063(3)
V4 0.0104(4) 0.0106(4) 0.0159(4) 0.0013(3) -0.0006(3) 0.0056(3)
V5 0.0091(4) 0.0095(4) 0.0146(4) 0.0010(3) 0.0010(3) 0.0041(3)
O1 0.0100(17) 0.023(2) 0.032(2) -0.0010(17) 0.0006(16) 0.0085(16)
O2 0.022(2) 0.030(2) 0.0148(19) 0.0056(16) 0.0037(15) 0.0179(18)
O3 0.0157(18) 0.0127(18) 0.030(2) -0.0030(16) -0.0063(16) 0.0061(15)
O4 0.0166(18) 0.0112(17) 0.027(2) 0.0010(15) 0.0071(16) 0.0089(15)
O5 0.0143(18) 0.0155(19) 0.021(2) 0.0007(15) 0.0000(15) 0.0035(15)
O6 0.026(2) 0.021(2) 0.024(2) 0.0038(17) 0.0091(17) 0.0078(17)
O7 0.0120(17) 0.0152(17) 0.0196(19) -0.0013(15) 0.0008(14) 0.0072(15)
O8 0.032(2) 0.031(2) 0.026(2) -0.0045(19) 0.0063(18) 0.019(2)
O9 0.0123(17) 0.0125(17) 0.0172(18) 0.0017(14) -0.0016(14) 0.0046(14)
O10 0.032(2) 0.023(2) 0.029(2) 0.0067(18) 0.0049(18) 0.0206(19)
O11 0.0099(16) 0.0131(17) 0.0150(17) 0.0017(14) 0.0022(13) 0.0042(14)
O12 0.021(2) 0.021(2) 0.028(2) 0.0051(17) -0.0036(17) 0.0098(17)
O13 0.0115(17) 0.0138(17) 0.0203(19) -0.0025(14) -0.0007(14) 0.0060(14)
O14 0.021(2) 0.021(2) 0.024(2) 0.0075(16) 0.0073(16) 0.0097(17)
Co1 0.0215(4) 0.0215(4) 0.0198(6) 0.000 0.000 0.0107(2)
O15 0.050(4) 0.050(4) 0.041(5) 0.000 0.000 0.0250(18)
N1 0.028(3) 0.028(3) 0.020(4) 0.000 0.000 0.0140(14)
C1 0.077(6) 0.046(5) 0.033(4) -0.014(3) 0.000(4) 0.038(5)
C2 0.067(6) 0.046(5) 0.060(6) -0.006(4) 0.006(5) 0.040(5)
N2 0.025(3) 0.024(3) 0.038(3) 0.006(2) 0.004(2) 0.014(2)
Co2 0.0226(4) 0.0226(4) 0.0198(7) 0.000 0.000 0.0113(2)
O16 0.053(4) 0.053(4) 0.041(6) 0.000 0.000 0.0267(19)
N11 0.032(3) 0.032(3) 0.023(4) 0.000 0.000 0.0159(15)
C11 0.036(4) 0.048(4) 0.021(3) 0.001(3) -0.006(3) 0.021(3)
C12 0.034(4) 0.041(4) 0.039(4) 0.000(3) -0.009(3) 0.023(3)
N12 0.025(3) 0.026(3) 0.029(3) -0.007(2) 0.001(2) 0.013(2)
Co3 0.0187(4) 0.0187(4) 0.0236(7) 0.000 0.000 0.0093(2)
O17 0.081(5) 0.081(5) 0.022(5) 0.000 0.000 0.041(3)
N21 0.020(2) 0.020(2) 0.027(4) 0.000 0.000 0.0100(12)
C21 0.029(3) 0.030(3) 0.034(4) -0.007(3) -0.009(3) 0.012(3)
C22 0.031(3) 0.018(3) 0.050(4) -0.004(3) -0.004(3) 0.010(3)
N22 0.018(2) 0.019(2) 0.041(3) 0.006(2) 0.008(2) 0.005(2)
O18 0.127(10) 0.097(8) 0.113(9) 0.086(7) 0.114(9) 0.091(8)
O19 0.111(14) 0.111(14) 0.043(13) 0.000 0.000 0.056(7)

loop_
_atom_type_symbol
_atom_type_description
_atom_type_scat_dispersion_real
_atom_type_scat_dispersion_imag
_atom_type_scat_source
C C 0.0033 0.0016 'International Tables Vol C Tables 4.2.6.8 and 6.1.1.4'
H H 0.0000 0.0000 'International Tables Vol C Tables 4.2.6.8 and 6.1.1.4'
N N 0.0061 0.0033 'International Tables Vol C Tables 4.2.6.8 and 6.1.1.4'
O O 0.0106 0.0060 'International Tables Vol C Tables 4.2.6.8 and 6.1.1.4'
V V 0.3005 0.5294 'International Tables Vol C Tables 4.2.6.8 and 6.1.1.4'
Sb Sb -0.5866 1.5461 'International Tables Vol C Tables 4.2.6.8 and 6.1.1.4'
Co Co 0.3494 0.9721 'International Tables Vol C Tables 4.2.6.8 and 6.1.1.4'

loop_
_geom_angle_atom_site_label_1
_geom_angle_atom_site_label_2
_geom_angle_atom_site_label_3
_geom_angle
_geom_angle_site_symmetry_1
_geom_angle_site_symmetry_3
O3 Sb1 O2 93.89(19) . .
O3 Sb1 O1 97.19(17) . .
O2 Sb1 O1 94.50(17) . .
O5 Sb2 O1 96.03(17) . .
O5 Sb2 O4 96.61(17) . .
O1 Sb2 O4 95.29(16) . .
O6 V1 O7 108.0(2) . .
O6 V1 O7 110.2(2) . 3_665
O7 V1 O7 90.9(2) . 3_665
O6 V1 O9 107.6(2) . 2_655
O7 V1 O9 82.41(16) . 2_655
O7 V1 O9 141.83(17) 3_665 2_655
O6 V1 O3 106.3(2) . .
O7 V1 O3 145.75(18) . .
O7 V1 O3 76.11(16) 3_665 .
O9 V1 O3 88.53(16) 2_655 .
O6 V1 V2 107.11(17) . 2_655
O7 V1 V2 41.15(12) . 2_655
O7 V1 V2 126.68(12) 3_665 2_655
O9 V1 V2 42.20(11) 2_655 2_655
O3 V1 V2 126.85(13) . 2_655
O6 V1 V2 111.56(17) . .
O7 V1 V2 122.70(12) . .
O7 V1 V2 37.05(11) 3_665 .
O9 V1 V2 120.88(12) 2_655 .
O3 V1 V2 39.13(11) . .
V2 V1 V2 141.32(4) 2_655 .
O8 V2 O7 110.2(2) . 3_665
O8 V2 O9 111.5(2) . .
O7 V2 O9 83.84(16) 3_665 .
O8 V2 O3 109.7(2) . .
O7 V2 O3 77.64(16) 3_665 .
O9 V2 O3 138.50(18) . .
O8 V2 O5 109.6(2) . .
O7 V2 O5 140.04(18) 3_665 .
O9 V2 O5 79.29(16) . .
O3 V2 O5 91.60(17) . .
O8 V2 V1 111.57(18) . 3_665
O7 V2 V1 41.79(11) 3_665 3_665
O9 V2 V1 43.01(11) . 3_665
O3 V2 V1 114.94(12) . 3_665
O5 V2 V1 117.80(12) . 3_665
O8 V2 V3 115.75(18) . .
O7 V2 V3 115.53(12) 3_665 .
O9 V2 V3 38.69(11) . .
O3 V2 V3 122.02(14) . .
O5 V2 V3 40.64(11) . .
V1 V2 V3 79.61(3) 3_665 .
O8 V2 V1 114.07(18) . .
O7 V2 V1 37.69(11) 3_665 .
O9 V2 V1 114.68(11) . .
O3 V2 V1 40.03(12) . .
O5 V2 V1 122.85(12) . .
V1 V2 V1 77.48(4) 3_665 .
V3 V2 V1 129.85(4) . .
O10 V3 O9 110.5(2) . .
O10 V3 O11 111.8(2) . .
O9 V3 O11 137.69(15) . .
O10 V3 O2 102.6(2) . 3_665
O9 V3 O2 89.90(17) . 3_665
O11 V3 O2 81.36(16) . 3_665
O10 V3 O5 105.8(2) . .
O9 V3 O5 79.90(17) . .
O11 V3 O5 88.52(16) . .
O2 V3 O5 151.66(17) 3_665 .
O10 V3 V4 110.58(16) . .
O9 V3 V4 121.18(12) . .
O11 V3 V4 40.26(11) . .
O2 V3 V4 41.22(11) 3_665 .
O5 V3 V4 125.11(13) . .
O10 V3 V2 112.57(16) . .
O9 V3 V2 38.97(11) . .
O11 V3 V2 119.49(11) . .
O2 V3 V2 124.89(13) 3_665 .
O5 V3 V2 40.98(12) . .
V4 V3 V2 136.84(4) . .
O12 V4 O13 112.2(2) . .
O12 V4 O11 110.24(19) . .
O13 V4 O11 82.80(16) . .
O12 V4 O4 109.2(2) . 3_665
O13 V4 O4 78.44(16) . 3_665
O11 V4 O4 140.33(17) . 3_665
O12 V4 O2 107.9(2) . 3_665
O13 V4 O2 139.81(18) . 3_665
O11 V4 O2 81.12(16) . 3_665
O4 V4 O2 91.16(17) 3_665 3_665
O12 V4 V5 112.44(16) . 2_655
O13 V4 V5 41.03(11) . 2_655
O11 V4 V5 42.57(11) . 2_655
O4 V4 V5 115.47(12) 3_665 2_655
O2 V4 V5 118.64(13) 3_665 2_655
O12 V4 V3 113.19(16) . .
O13 V4 V3 116.00(12) . .
O11 V4 V3 40.15(11) . .
O4 V4 V3 123.34(13) 3_665 .
O2 V4 V3 41.08(12) 3_665 .
V5 V4 V3 80.56(3) 2_655 .
O12 V4 V5 116.31(17) . .
O13 V4 V5 37.99(11) . .
O11 V4 V5 114.12(12) . .
O4 V4 V5 40.46(11) 3_665 .
O2 V4 V5 121.85(13) 3_665 .
V5 V4 V5 76.97(4) 2_655 .
V3 V4 V5 130.28(4) . .
O14 V5 O13 111.0(2) . .
O14 V5 O13 108.6(2) . 3_665
O13 V5 O13 91.7(2) . 3_665
O14 V5 O11 106.68(19) . 3_665
O13 V5 O11 141.90(17) . 3_665
O13 V5 O11 81.17(15) 3_665 3_665
O14 V5 O4 103.7(2) . 3_665
O13 V5 O4 76.99(15) . 3_665
O13 V5 O4 147.64(18) 3_665 3_665
O11 V5 O4 89.22(15) 3_665 3_665
O14 V5 V4 107.32(15) . 3_665
O13 V5 V4 126.60(12) . 3_665
O13 V5 V4 40.52(11) 3_665 3_665
O11 V5 V4 41.44(10) 3_665 3_665
O4 V5 V4 127.24(12) 3_665 3_665
O14 V5 V4 111.69(16) . .
O13 V5 V4 37.55(11) . .
O13 V5 V4 123.72(12) 3_665 .
O11 V5 V4 120.85(11) 3_665 .
O4 V5 V4 39.45(11) 3_665 .
V4 V5 V4 140.91(4) 3_665 .
Sb2 O1 Sb1 130.21(19) . .
Sb1 O2 V3 120.11(19) . 2_655
Sb1 O2 V4 142.1(2) . 2_655
V3 O2 V4 97.70(18) 2_655 2_655
Sb1 O3 V2 138.8(2) . .
Sb1 O3 V1 120.2(2) . .
V2 O3 V1 100.83(18) . .
V4 O4 Sb2 140.8(2) 2_655 .
V4 O4 V5 100.09(17) 2_655 2_655
Sb2 O4 V5 119.04(18) . 2_655
Sb2 O5 V3 120.7(2) . .
Sb2 O5 V2 140.7(2) . .
V3 O5 V2 98.38(17) . .
V2 O7 V1 97.07(17) 2_655 .
V2 O7 V1 105.26(18) 2_655 2_655
V1 O7 V1 147.6(2) . 2_655
V3 O9 V2 102.34(17) . .
V3 O9 V1 150.9(2) . 3_665
V2 O9 V1 94.79(16) . 3_665
V3 O11 V4 99.60(17) . .
V3 O11 V5 151.6(2) . 2_655
V4 O11 V5 95.99(16) . 2_655
V4 O13 V5 104.46(18) . .
V4 O13 V5 98.45(17) . 2_655
V5 O13 V5 147.0(2) . 2_655
O15 Co1 N2 99.23(16) . .
O15 Co1 N2 99.23(16) . 2_665
N2 Co1 N2 117.48(9) . 2_665
O15 Co1 N2 99.23(16) . 3_565
N2 Co1 N2 117.48(9) . 3_565
N2 Co1 N2 117.48(9) 2_665 3_565
O15 Co1 N1 180.000(3) . .
N2 Co1 N1 80.77(16) . .
N2 Co1 N1 80.77(16) 2_665 .
N2 Co1 N1 80.77(16) 3_565 .
C1 N1 C1 111.8(5) . 2_665
C1 N1 C1 111.8(5) . 3_565
C1 N1 C1 111.8(5) 2_665 3_565
C1 N1 Co1 107.1(5) . .
C1 N1 Co1 107.1(5) 2_665 .
C1 N1 Co1 107.1(5) 3_565 .
C2 C1 N1 112.6(7) . .
C1 C2 N2 111.7(7) . .
C2 N2 Co1 112.4(4) . .
N12 Co2 N12 117.35(8) 3 .
N12 Co2 N12 117.35(8) 3 2
N12 Co2 N12 117.35(9) . 2
N12 Co2 O16 99.46(15) 3 .
N12 Co2 O16 99.46(15) . .
N12 Co2 O16 99.46(15) 2 .
N12 Co2 N11 80.54(15) 3 .
N12 Co2 N11 80.54(15) . .
N12 Co2 N11 80.54(15) 2 .
O16 Co2 N11 180.000(2) . .
C11 N11 C11 111.7(4) . 3
C11 N11 C11 111.7(4) . 2
C11 N11 C11 111.7(4) 3 2
C11 N11 Co2 107.2(4) . .
C11 N11 Co2 107.2(4) 3 .
C11 N11 Co2 107.2(4) 2 .
N11 C11 C12 110.1(6) . .
N12 C12 C11 109.6(6) . .
C12 N12 Co2 110.6(4) . .
O17 Co3 N22 99.54(17) . .
O17 Co3 N22 99.54(17) . 3_675
N22 Co3 N22 117.31(9) . 3_675
O17 Co3 N22 99.54(17) . 2_765
N22 Co3 N22 117.31(9) . 2_765
N22 Co3 N22 117.31(9) 3_675 2_765
O17 Co3 N21 180.000(4) . .
N22 Co3 N21 80.46(16) . .
N22 Co3 N21 80.46(16) 3_675 .
N22 Co3 N21 80.46(16) 2_765 .
C21 N21 C21 111.2(4) . 3_675
C21 N21 C21 111.2(4) . 2_765
C21 N21 C21 111.2(4) 3_675 2_765
C21 N21 Co3 107.7(4) . .
C21 N21 Co3 107.7(4) 3_675 .
C21 N21 Co3 107.7(4) 2_765 .
N21 C21 C22 108.3(6) . .
N22 C22 C21 108.8(5) . .
C22 N22 Co3 110.6(4) . .

loop_
_geom_bond_atom_site_label_1
_geom_bond_atom_site_label_2
_geom_bond_distance
_geom_bond_site_symmetry_2
Sb1 O3 1.957(4) .
Sb1 O2 1.963(4) .
Sb1 O1 1.974(4) .
Sb2 O5 1.945(4) .
Sb2 O1 1.959(4) .
Sb2 O4 1.976(4) .
V1 O6 1.614(4) .
V1 O7 1.932(4) .
V1 O7 1.936(4) 3_665
V1 O9 1.970(4) 2_655
V1 O3 2.001(4) .
V1 V2 2.8778(12) 2_655
V1 V2 3.0548(12) .
V2 O8 1.618(4) .
V2 O7 1.908(4) 3_665
V2 O9 1.940(4) .
V2 O3 1.963(4) .
V2 O5 1.997(4) .
V2 V1 2.8778(12) 3_665
V2 V3 3.0133(12) .
V3 O10 1.622(4) .
V3 O9 1.928(4) .
V3 O11 1.940(4) .
V3 O2 1.967(4) 3_665
V3 O5 1.984(4) .
V3 V4 2.9665(12) .
V4 O12 1.624(4) .
V4 O13 1.919(4) .
V4 O11 1.944(4) .
V4 O4 1.967(4) 3_665
V4 O2 1.972(4) 3_665
V4 V5 2.9214(12) 2_655
V4 V5 3.0485(12) .
V5 O14 1.609(4) .
V5 O13 1.938(4) .
V5 O13 1.939(4) 3_665
V5 O11 1.987(4) 3_665
V5 O4 2.009(4) 3_665
V5 V4 2.9214(12) 3_665
O2 V3 1.967(4) 2_655
O2 V4 1.972(4) 2_655
O4 V4 1.967(4) 2_655
O4 V5 2.009(4) 2_655
O7 V2 1.908(4) 2_655
O7 V1 1.936(4) 2_655
O9 V1 1.970(4) 3_665
O11 V5 1.987(4) 2_655
O13 V5 1.939(4) 2_655
Co1 O15 2.075(10) .
Co1 N2 2.080(5) .
Co1 N2 2.080(6) 2_665
Co1 N2 2.080(5) 3_565
Co1 N1 2.224(9) .
N1 C1 1.479(8) .
N1 C1 1.479(8) 2_665
N1 C1 1.479(8) 3_565
C1 C2 1.461(13) .
C2 N2 1.498(10) .
Co2 N12 2.074(6) 3
Co2 N12 2.074(6) .
Co2 N12 2.074(6) 2
Co2 O16 2.088(10) .
Co2 N11 2.237(10) .
N11 C11 1.487(8) .
N11 C11 1.487(8) 3
N11 C11 1.487(8) 2
C11 C12 1.507(11) .
C12 N12 1.463(9) .
Co3 O17 2.045(10) .
Co3 N22 2.056(5) .
Co3 N22 2.056(5) 3_675
Co3 N22 2.056(5) 2_765
Co3 N21 2.251(9) .
N21 C21 1.485(7) .
N21 C21 1.485(7) 3_675
N21 C21 1.485(7) 2_765
C21 C22 1.536(10) .
C22 N22 1.475(9) .
